data_7029588
loop_
_publ_author_name
'Kociok-K\"ohn, Gabriele'
'Mahon, Mary F.'
'Molloy, Kieran C.'
'Price, Gareth J.'
'Prior, Timothy J.'
'Smith, Douglas R. G.'

_publ_section_title
;
 Biomimetic polyorganosiloxanes: model compounds for new materials.
;
_journal_issue 21
_journal_name_full 'Dalton transactions (Cambridge, England : 2003)'
_journal_page_first 7734
_journal_page_last 7746
_journal_paper_doi 10.1039/c4dt00554f
_journal_volume 43
_journal_year 2014
_chemical_formula_moiety 'C17 H24 N2 O2 Si'
_chemical_formula_sum 'C17 H24 N2 O2 Si'
_chemical_formula_weight 316.47
_chemical_name_systematic
;
 ?
;
_space_group_crystal_system triclinic
_space_group_IT_number 2
_space_group_name_Hall '-P 1'
_space_group_name_H-M_alt 'P -1'
_symmetry_space_group_name_Hall '-P 1'
_symmetry_space_group_name_H-M 'P -1'
_atom_sites_solution_hydrogens mixed
_audit_creation_method SHELXL-2013
_cell_angle_alpha 98.284(3)
_cell_angle_beta 92.095(3)
_cell_angle_gamma 99.840(2)
_cell_formula_units_Z 2
_cell_length_a 8.0964(4)
_cell_length_b 8.3765(5)
_cell_length_c 13.0731(7)
_cell_measurement_reflns_used 16108
_cell_measurement_temperature 150(2)
_cell_measurement_theta_max 27.485
_cell_measurement_theta_min 2.910
_cell_volume 862.75(8)
_computing_cell_refinement 'HKL Scalepack (Otwinowski & Minor, 1997)'
_computing_data_collection 'Collect (Nonius BV, 1997-2000)'
_computing_data_reduction
;
 DENZO-SCALEPACK Z. Otwinowski and W. Minor, " 
 Processing of X-ray Diffraction Data Collected in Oscillation Mode ", 
 Methods in Enzymology, Volume 276: Macromolecular Crystallography, 
 part A, p.307-326, 1997,C.W. Carter, Jr. & R. M. Sweet, Eds., Academic Press.
;
_computing_molecular_graphics 'ORTEP3 for Windows - Farrugia, L. J. J. Appl. Crystallogr. 1997, 30, 565'
_computing_publication_material
;
 'WinGX publication routines, Farrugia, 
 L. J., J. Appl. Crystallogr., 1999, 32, 837-838
;
_computing_structure_refinement
;
 SHELXL-2012 (Sheldrick, 2012)
 Sheldrick GM (2008) Acta Crystallogr A64:112--122 and 
 C. B. H\"ubschle, G. M. Sheldrick and B. Dittrich
 ShelXle: a Qt graphical user interface for SHELXL
 J. Appl. Cryst., 44, (2011) 1281-1284.
;
_computing_structure_solution
; 
 SIR97- Altomare A., Burla M.C., Camalli M., Cascarano G.L., Giacovazzo C. , 
 Guagliardi A., Moliterni A.G.G., Polidori G.,Spagna R. 
 (1999) J. Appl. Cryst. 32, 115-119
;
_diffrn_ambient_temperature 150(2)
_diffrn_measured_fraction_theta_full 0.983
_diffrn_measured_fraction_theta_max 0.976
_diffrn_measurement_device_type 'Nonius Kappa CCD'
_diffrn_measurement_method '143 2.0 degree images with \w scans'
_diffrn_radiation_monochromator graphite
_diffrn_radiation_source 'fine-focus sealed tube'
_diffrn_radiation_type MoK\a
_diffrn_radiation_wavelength 0.71073
_diffrn_reflns_av_R_equivalents 0.0449
_diffrn_reflns_av_unetI/netI 0.0526
_diffrn_reflns_Laue_measured_fraction_full 0.983
_diffrn_reflns_Laue_measured_fraction_max 0.976
_diffrn_reflns_limit_h_max 10
_diffrn_reflns_limit_h_min -10
_diffrn_reflns_limit_k_max 10
_diffrn_reflns_limit_k_min -10
_diffrn_reflns_limit_l_max 16
_diffrn_reflns_limit_l_min -16
_diffrn_reflns_number 9597
_diffrn_reflns_point_group_measured_fraction_full 0.983
_diffrn_reflns_point_group_measured_fraction_max 0.976
_diffrn_reflns_theta_full 25.242
_diffrn_reflns_theta_max 27.528
_diffrn_reflns_theta_min 5.533
_exptl_absorpt_coefficient_mu 0.145
_exptl_absorpt_correction_type none
_exptl_crystal_colour colourless
_exptl_crystal_density_diffrn 1.218
_exptl_crystal_description plate
_exptl_crystal_F_000 340
_exptl_crystal_size_max 0.400
_exptl_crystal_size_mid 0.300
_exptl_crystal_size_min 0.050
_refine_diff_density_max 0.305
_refine_diff_density_min -0.383
_refine_diff_density_rms 0.047
_refine_ls_extinction_method none
_refine_ls_goodness_of_fit_ref 1.043
_refine_ls_hydrogen_treatment mixed
_refine_ls_matrix_type full
_refine_ls_number_parameters 206
_refine_ls_number_reflns 3883
_refine_ls_number_restraints 0
_refine_ls_restrained_S_all 1.043
_refine_ls_R_factor_all 0.0579
_refine_ls_R_factor_gt 0.0465
_refine_ls_shift/su_max 0.000
_refine_ls_shift/su_mean 0.000
_refine_ls_structure_factor_coef Fsqd
_refine_ls_weighting_details 'w=1/[\s^2^(Fo^2^)+(0.0507P)^2^+0.4022P] where P=(Fo^2^+2Fc^2^)/3'
_refine_ls_weighting_scheme calc
_refine_ls_wR_factor_gt 0.1191
_refine_ls_wR_factor_ref 0.1288
_reflns_Friedel_coverage 0.000
_reflns_number_gt 3247
_reflns_number_total 3883
_reflns_threshold_expression 'I > 2\s(I)'
_cod_data_source_file c4dt00554f1.cif
_cod_data_source_block Compound-5-k04kcm13
_cod_depositor_comments 'Adding full bibliography for 7029587--7029593.cif.'
_cod_database_code 7029588
_shelx_space_group_comment
;
The symmetry employed for this shelxl refinement is uniquely defined
by the following loop, which should always be used as a source of
symmetry information in preference to the above space-group names.
They are only intended as comments.
;
_shelx_estimated_absorpt_t_min 0.944
_shelx_estimated_absorpt_t_max 0.993
_shelxl_version_number 2013-3

loop_
_space_group_symop_operation_xyz
'x, y, z'
'-x, -y, -z'

loop_
_atom_site_label
_atom_site_type_symbol
_atom_site_fract_x
_atom_site_fract_y
_atom_site_fract_z
_atom_site_U_iso_or_equiv
_atom_site_adp_type
_atom_site_occupancy
_atom_site_site_symmetry_order
_atom_site_calc_flag
_atom_site_refinement_flags_posn
_atom_site_refinement_flags_adp
Si Si -0.17479(6) 0.24545(6) 0.06680(4) 0.03045(15) Uani 1 1 d . .
O1 O 0.98461(14) 0.28759(14) 0.48220(10) 0.0289(3) Uani 1 1 d . .
O2 O 0.57788(15) 0.56988(14) 0.40160(9) 0.0301(3) Uani 1 1 d . .
N1 N 0.77960(16) 0.42408(16) 0.43811(10) 0.0234(3) Uani 1 1 d . .
H1 H 0.851(3) 0.516(3) 0.4578(17) 0.034(5) Uiso 1 1 d . .
N2 N 0.51139(16) 0.28970(17) 0.37729(10) 0.0248(3) Uani 1 1 d . .
C1 C 0.83892(19) 0.28155(19) 0.44763(12) 0.0232(3) Uani 1 1 d . .
C2 C 0.7204(2) 0.13103(19) 0.41593(13) 0.0259(3) Uani 1 1 d . .
C3 C 0.5632(2) 0.14330(19) 0.38329(12) 0.0263(3) Uani 1 1 d . .
H3 H 0.4841 0.0450 0.3634 0.032 Uiso 1 1 calc R U
C4 C 0.61845(19) 0.43695(19) 0.40499(12) 0.0236(3) Uani 1 1 d . .
C5 C 0.7767(2) -0.0293(2) 0.42047(18) 0.0397(4) Uani 1 1 d . .
H5A H 0.6805 -0.1191 0.4033 0.059 Uiso 1 1 calc R U
H5B H 0.8238 -0.0304 0.4904 0.059 Uiso 1 1 calc R U
H5C H 0.8625 -0.0434 0.3706 0.059 Uiso 1 1 calc R U
C6 C 0.3335(2) 0.2905(2) 0.34814(13) 0.0282(3) Uani 1 1 d . .
H6A H 0.3062 0.3984 0.3765 0.034 Uiso 1 1 calc R U
H6B H 0.2618 0.2061 0.3805 0.034 Uiso 1 1 calc R U
C7 C 0.2911(2) 0.2583(2) 0.23244(13) 0.0286(3) Uani 1 1 d . .
H7A H 0.3146 0.1492 0.2034 0.034 Uiso 1 1 calc R U
H7B H 0.3623 0.3418 0.1991 0.034 Uiso 1 1 calc R U
C8 C 0.1063(2) 0.2643(2) 0.20954(13) 0.0301(4) Uani 1 1 d . .
H8A H 0.0821 0.3698 0.2448 0.036 Uiso 1 1 calc R U
H8B H 0.0366 0.1752 0.2391 0.036 Uiso 1 1 calc R U
C9 C 0.0548(2) 0.2470(2) 0.09417(13) 0.0334(4) Uani 1 1 d . .
H9A H 0.0834 0.1439 0.0583 0.040 Uiso 1 1 calc R U
H9B H 0.1207 0.3389 0.0652 0.040 Uiso 1 1 calc R U
C10 C -0.3010(2) 0.0588(3) 0.10621(16) 0.0407(4) Uani 1 1 d . .
H10A H -0.2726 0.0552 0.1793 0.061 Uiso 1 1 calc R U
H10B H -0.2759 -0.0392 0.0635 0.061 Uiso 1 1 calc R U
H10C H -0.4209 0.0624 0.0966 0.061 Uiso 1 1 calc R U
C11 C -0.2385(3) 0.4307(3) 0.14010(15) 0.0419(4) Uani 1 1 d . .
H11A H -0.3595 0.4257 0.1272 0.063 Uiso 1 1 calc R U
H11B H -0.1770 0.5293 0.1173 0.063 Uiso 1 1 calc R U
H11C H -0.2126 0.4346 0.2143 0.063 Uiso 1 1 calc R U
C12 C -0.2199(2) 0.2474(2) -0.07516(13) 0.0295(3) Uani 1 1 d . .
C13 C -0.1080(2) 0.2116(2) -0.15074(14) 0.0362(4) Uani 1 1 d . .
H13 H -0.0052 0.1808 -0.1310 0.043 Uiso 1 1 calc R U
C14 C -0.1456(3) 0.2205(3) -0.25500(15) 0.0409(4) Uani 1 1 d . .
H14 H -0.0675 0.1968 -0.3050 0.049 Uiso 1 1 calc R U
C15 C -0.2935(2) 0.2629(2) -0.28546(14) 0.0353(4) Uani 1 1 d . .
H15 H -0.3172 0.2703 -0.3562 0.042 Uiso 1 1 calc R U
C16 C -0.4089(2) 0.2952(2) -0.21257(14) 0.0355(4) Uani 1 1 d . .
H16 H -0.5138 0.3205 -0.2336 0.043 Uiso 1 1 calc R U
C17 C -0.3702(2) 0.2904(2) -0.10844(14) 0.0341(4) Uani 1 1 d . .
H17 H -0.4479 0.3169 -0.0588 0.041 Uiso 1 1 calc R U

loop_
_atom_site_aniso_label
_atom_site_aniso_U_11
_atom_site_aniso_U_22
_atom_site_aniso_U_33
_atom_site_aniso_U_23
_atom_site_aniso_U_13
_atom_site_aniso_U_12
Si 0.0237(2) 0.0400(3) 0.0268(2) 0.00718(19) -0.00136(17) 0.00234(19)
O1 0.0195(5) 0.0271(6) 0.0397(7) 0.0065(5) -0.0043(5) 0.0031(4)
O2 0.0302(6) 0.0274(6) 0.0344(6) 0.0080(5) -0.0036(5) 0.0078(5)
N1 0.0194(6) 0.0216(6) 0.0279(7) 0.0043(5) -0.0025(5) 0.0009(5)
N2 0.0196(6) 0.0273(7) 0.0262(7) 0.0021(5) -0.0032(5) 0.0032(5)
C1 0.0204(7) 0.0253(7) 0.0240(7) 0.0051(6) 0.0007(6) 0.0031(6)
C2 0.0235(7) 0.0242(7) 0.0297(8) 0.0053(6) -0.0007(6) 0.0027(6)
C3 0.0242(8) 0.0240(7) 0.0280(8) 0.0014(6) -0.0012(6) -0.0002(6)
C4 0.0223(7) 0.0267(8) 0.0219(7) 0.0047(6) -0.0010(5) 0.0036(6)
C5 0.0320(9) 0.0247(8) 0.0616(13) 0.0074(8) -0.0046(8) 0.0040(7)
C6 0.0193(7) 0.0369(9) 0.0274(8) 0.0027(7) -0.0027(6) 0.0048(6)
C7 0.0225(8) 0.0356(9) 0.0262(8) 0.0031(7) -0.0020(6) 0.0026(6)
C8 0.0229(8) 0.0382(9) 0.0278(8) 0.0040(7) -0.0035(6) 0.0035(7)
C9 0.0269(8) 0.0453(10) 0.0270(8) 0.0072(7) -0.0020(6) 0.0032(7)
C10 0.0324(9) 0.0513(11) 0.0368(10) 0.0133(9) 0.0016(7) -0.0020(8)
C11 0.0372(10) 0.0512(12) 0.0350(10) 0.0001(8) 0.0023(8) 0.0069(9)
C12 0.0270(8) 0.0303(8) 0.0294(8) 0.0057(6) -0.0023(6) 0.0002(6)
C13 0.0344(9) 0.0419(10) 0.0333(9) 0.0078(8) -0.0004(7) 0.0085(8)
C14 0.0483(11) 0.0453(11) 0.0305(9) 0.0047(8) 0.0073(8) 0.0117(9)
C15 0.0463(11) 0.0303(9) 0.0261(8) 0.0046(7) -0.0059(7) -0.0003(7)
C16 0.0354(9) 0.0367(9) 0.0338(9) 0.0073(7) -0.0071(7) 0.0056(7)
C17 0.0300(9) 0.0435(10) 0.0300(9) 0.0092(7) -0.0008(7) 0.0072(7)

loop_
_atom_type_symbol
_atom_type_description
_atom_type_scat_dispersion_real
_atom_type_scat_dispersion_imag
_atom_type_scat_source
C C 0.0033 0.0016 'International Tables Vol C Tables 4.2.6.8 and 6.1.1.4'
H H 0.0000 0.0000 'International Tables Vol C Tables 4.2.6.8 and 6.1.1.4'
O O 0.0106 0.0060 'International Tables Vol C Tables 4.2.6.8 and 6.1.1.4'
N N 0.0061 0.0033 'International Tables Vol C Tables 4.2.6.8 and 6.1.1.4'
Si Si 0.0817 0.0704 'International Tables Vol C Tables 4.2.6.8 and 6.1.1.4'

loop_
_geom_angle_atom_site_label_1
_geom_angle_atom_site_label_2
_geom_angle_atom_site_label_3
_geom_angle
C11 Si C10 108.89(10)
C11 Si C9 110.55(9)
C10 Si C9 109.67(9)
C11 Si C12 107.86(9)
C10 Si C12 109.74(8)
C9 Si C12 110.11(8)
C1 N1 C4 126.83(14)
C1 N1 H1 116.3(14)
C4 N1 H1 116.8(14)
C4 N2 C3 121.48(13)
C4 N2 C6 118.77(13)
C3 N2 C6 119.59(13)
O1 C1 N1 120.31(14)
O1 C1 C2 124.05(14)
N1 C1 C2 115.64(13)
C3 C2 C1 117.59(14)
C3 C2 C5 123.44(15)
C1 C2 C5 118.97(14)
C2 C3 N2 123.80(15)
C2 C3 H3 118.1
N2 C3 H3 118.1
O2 C4 N2 123.82(14)
O2 C4 N1 121.56(14)
N2 C4 N1 114.63(13)
C2 C5 H5A 109.5
C2 C5 H5B 109.5
H5A C5 H5B 109.5
C2 C5 H5C 109.5
H5A C5 H5C 109.5
H5B C5 H5C 109.5
N2 C6 C7 113.86(13)
N2 C6 H6A 108.8
C7 C6 H6A 108.8
N2 C6 H6B 108.8
C7 C6 H6B 108.8
H6A C6 H6B 107.7
C6 C7 C8 110.25(13)
C6 C7 H7A 109.6
C8 C7 H7A 109.6
C6 C7 H7B 109.6
C8 C7 H7B 109.6
H7A C7 H7B 108.1
C7 C8 C9 114.09(14)
C7 C8 H8A 108.7
C9 C8 H8A 108.7
C7 C8 H8B 108.7
C9 C8 H8B 108.7
H8A C8 H8B 107.6
C8 C9 Si 113.66(12)
C8 C9 H9A 108.8
Si C9 H9A 108.8
C8 C9 H9B 108.8
Si C9 H9B 108.8
H9A C9 H9B 107.7
Si C10 H10A 109.5
Si C10 H10B 109.5
H10A C10 H10B 109.5
Si C10 H10C 109.5
H10A C10 H10C 109.5
H10B C10 H10C 109.5
Si C11 H11A 109.5
Si C11 H11B 109.5
H11A C11 H11B 109.5
Si C11 H11C 109.5
H11A C11 H11C 109.5
H11B C11 H11C 109.5
C17 C12 C13 117.22(16)
C17 C12 Si 119.44(13)
C13 C12 Si 123.32(13)
C12 C13 C14 120.93(17)
C12 C13 H13 119.5
C14 C13 H13 119.5
C15 C14 C13 120.65(18)
C15 C14 H14 119.7
C13 C14 H14 119.7
C14 C15 C16 119.74(17)
C14 C15 H15 120.1
C16 C15 H15 120.1
C15 C16 C17 119.71(17)
C15 C16 H16 120.1
C17 C16 H16 120.1
C16 C17 C12 121.70(17)
C16 C17 H17 119.2
C12 C17 H17 119.2

loop_
_geom_bond_atom_site_label_1
_geom_bond_atom_site_label_2
_geom_bond_distance
Si C11 1.864(2)
Si C10 1.865(2)
Si C9 1.8772(18)
Si C12 1.8812(18)
O1 C1 1.2378(19)
O2 C4 1.2198(19)
N1 C1 1.381(2)
N1 C4 1.3862(19)
N1 H1 0.88(2)
N2 C4 1.374(2)
N2 C3 1.374(2)
N2 C6 1.4778(19)
C1 C2 1.445(2)
C2 C3 1.353(2)
C2 C5 1.499(2)
C3 H3 0.9500
C5 H5A 0.9800
C5 H5B 0.9800
C5 H5C 0.9800
C6 C7 1.514(2)
C6 H6A 0.9900
C6 H6B 0.9900
C7 C8 1.526(2)
C7 H7A 0.9900
C7 H7B 0.9900
C8 C9 1.530(2)
C8 H8A 0.9900
C8 H8B 0.9900
C9 H9A 0.9900
C9 H9B 0.9900
C10 H10A 0.9800
C10 H10B 0.9800
C10 H10C 0.9800
C11 H11A 0.9800
C11 H11B 0.9800
C11 H11C 0.9800
C12 C17 1.398(2)
C12 C13 1.400(2)
C13 C14 1.401(3)
C13 H13 0.9500
C14 C15 1.368(3)
C14 H14 0.9500
C15 C16 1.390(3)
C15 H15 0.9500
C16 C17 1.394(2)
C16 H16 0.9500
C17 H17 0.9500

loop_
_geom_hbond_atom_site_label_D
_geom_hbond_atom_site_label_H
_geom_hbond_atom_site_label_A
_geom_hbond_distance_DH
_geom_hbond_distance_HA
_geom_hbond_distance_DA
_geom_hbond_angle_DHA
_geom_hbond_site_symmetry_A
N1 H1 O1 0.88(2) 1.97(2) 2.8490(18) 173(2) 2_766
